data_7034966
loop_
_publ_author_name
'Wang, Lianke'
'Zhou, Hongping'
'Wu, Jieying'
'Tian, Yupeng'

_publ_section_title
;
 Crystal structures of benzoxazolyl-copper(iii,ii,i) complexes and
 investigation of Cu(ii)-mediated aryl carbon-hydrogen bromination.
;
_journal_issue 21
_journal_name_full 'Dalton transactions (Cambridge, England : 2003)'
_journal_page_first 9921
_journal_page_last 9926
_journal_paper_doi 10.1039/c5dt01090j
_journal_volume 44
_journal_year 2015
_chemical_formula_moiety 'C26 H18 Br4 Cu N4 O2'
_chemical_formula_sum 'C26 H18 Br4 Cu N4 O2'
_chemical_formula_weight 801.62
_chemical_name_systematic
;
 ?
;
_space_group_IT_number 2
_symmetry_cell_setting triclinic
_symmetry_space_group_name_Hall '-P 1'
_symmetry_space_group_name_H-M 'P -1'
_atom_sites_solution_hydrogens geom
_atom_sites_solution_primary direct
_atom_sites_solution_secondary difmap
_audit_creation_method SHELXL-97
_audit_update_record
;
2014-12-09 deposited with the CCDC.
2015-04-17 downloaded from the CCDC.
;
_cell_angle_alpha 81.395(5)
_cell_angle_beta 73.778(5)
_cell_angle_gamma 83.536(5)
_cell_formula_units_Z 1
_cell_length_a 7.974(5)
_cell_length_b 9.060(5)
_cell_length_c 9.663(5)
_cell_measurement_reflns_used 940
_cell_measurement_temperature 296(2)
_cell_measurement_theta_max 21.95
_cell_measurement_theta_min 2.21
_cell_volume 660.9(6)
_computing_cell_refinement 'Bruker SMART'
_computing_data_collection 'Bruker APEX2'
_computing_data_reduction 'Bruker SAINT'
_computing_molecular_graphics 'Bruker SHELXTL'
_computing_publication_material 'Bruker SHELXTL'
_computing_structure_refinement 'SHELXL-97 (Sheldrick, 2008)'
_computing_structure_solution 'SHELXS-97 (Sheldrick, 2008)'
_diffrn_ambient_temperature 296(2)
_diffrn_measured_fraction_theta_full 0.987
_diffrn_measured_fraction_theta_max 0.987
_diffrn_measurement_device_type 'Bruker APEX-II CCD'
_diffrn_measurement_method '\f and \w scans'
_diffrn_radiation_monochromator graphite
_diffrn_radiation_source 'fine-focus sealed tube'
_diffrn_radiation_type MoK\a
_diffrn_radiation_wavelength 0.71069
_diffrn_reflns_av_R_equivalents 0.0425
_diffrn_reflns_av_sigmaI/netI 0.0715
_diffrn_reflns_limit_h_max 7
_diffrn_reflns_limit_h_min -9
_diffrn_reflns_limit_k_max 10
_diffrn_reflns_limit_k_min -10
_diffrn_reflns_limit_l_max 11
_diffrn_reflns_limit_l_min -11
_diffrn_reflns_number 4738
_diffrn_reflns_theta_full 25.00
_diffrn_reflns_theta_max 25.00
_diffrn_reflns_theta_min 2.21
_exptl_absorpt_coefficient_mu 6.905
_exptl_absorpt_correction_T_max 0.3250
_exptl_absorpt_correction_T_min 0.2996
_exptl_absorpt_correction_type multi-scan
_exptl_absorpt_process_details SADABS
_exptl_crystal_colour BLACK
_exptl_crystal_density_diffrn 2.014
_exptl_crystal_density_method 'not measured'
_exptl_crystal_description BLOCK
_exptl_crystal_F_000 387
_exptl_crystal_size_max 0.23
_exptl_crystal_size_mid 0.22
_exptl_crystal_size_min 0.21
_refine_diff_density_max 2.542
_refine_diff_density_min -0.707
_refine_diff_density_rms 0.144
_refine_ls_extinction_method none
_refine_ls_goodness_of_fit_ref 1.034
_refine_ls_hydrogen_treatment mixed
_refine_ls_matrix_type full
_refine_ls_number_parameters 169
_refine_ls_number_reflns 2309
_refine_ls_number_restraints 0
_refine_ls_restrained_S_all 1.034
_refine_ls_R_factor_all 0.1036
_refine_ls_R_factor_gt 0.0618
_refine_ls_shift/su_max 0.000
_refine_ls_shift/su_mean 0.000
_refine_ls_structure_factor_coef Fsqd
_refine_ls_weighting_details 'calc w=1/[\s^2^(Fo^2^)+(0.0966P)^2^+1.7352P] where P=(Fo^2^+2Fc^2^)/3'
_refine_ls_weighting_scheme calc
_refine_ls_wR_factor_gt 0.1599
_refine_ls_wR_factor_ref 0.1850
_reflns_number_gt 1500
_reflns_number_total 2309
_reflns_threshold_expression >2sigma(I)
_cod_data_source_file c5dt01090j2.cif
_cod_data_source_block 1
_cod_depositor_comments
;
The following automatic conversions were performed:

'_symmetry_cell_setting' value 'Triclinic' changed to 'triclinic'
according to
/usr/data/users/saulius/crontab/automatic-downloads/rss-feeds/RSC/lib/dictionaries/cif_core.dic
dictionary named 'cif_core.dic' version 2.4.2 from 2011-04-26.

'_exptl_absorpt_correction_type' value 'MULTI-SCAN' changed to
'multi-scan' according to
/usr/data/users/saulius/crontab/automatic-downloads/rss-feeds/RSC/lib/dictionaries/cif_core.dic
dictionary named 'cif_core.dic' version 2.4.2 from 2011-04-26.

Automatic conversion script
Id: cif_fix_values 3271 2015-04-21 07:52:19Z andrius 

 Adding full bibliography for 7034964--7034966.cif.
;
_cod_database_code 7034966

loop_
_symmetry_equiv_pos_as_xyz
'x, y, z'
'-x, -y, -z'

loop_
_atom_site_label
_atom_site_type_symbol
_atom_site_fract_x
_atom_site_fract_y
_atom_site_fract_z
_atom_site_U_iso_or_equiv
_atom_site_adp_type
_atom_site_occupancy
_atom_site_symmetry_multiplicity
_atom_site_calc_flag
_atom_site_refinement_flags
Cu1 Cu 1.0000 0.5000 0.5000 0.0371(5) Uani 1 2 d S
Br1 Br 0.87861(16) 0.27606(13) 0.64735(11) 0.0607(4) Uani 1 1 d .
Br2 Br 0.29651(17) 1.07863(14) 0.84986(14) 0.0749(5) Uani 1 1 d .
O1 O 0.8858(8) 0.7485(7) 0.8491(6) 0.0377(15) Uani 1 1 d .
C4 C 1.2774(14) 0.5805(12) 0.9574(11) 0.050(3) Uani 1 1 d .
H4 H 1.3437 0.5817 1.0225 0.059 Uiso 1 1 calc R
C13 C 0.6321(12) 0.7067(11) 0.5958(10) 0.043(2) Uani 1 1 d .
H13 H 0.6963 0.6283 0.5478 0.051 Uiso 1 1 calc R
N1 N 0.9685(10) 0.5959(8) 0.6780(7) 0.0358(17) Uani 1 1 d .
C6 C 1.0397(12) 0.6688(10) 0.8638(10) 0.037(2) Uani 1 1 d .
C8 C 0.6931(12) 0.7599(10) 0.6987(9) 0.037(2) Uani 1 1 d .
N2 N 0.2229(10) 0.9340(9) 0.6045(9) 0.053(2) Uani 1 1 d .
H2A H 0.1882 0.8979 0.5407 0.063 Uiso 1 1 calc R
H2B H 0.1602 1.0046 0.6497 0.063 Uiso 1 1 calc R
C11 C 0.3758(12) 0.8798(10) 0.6336(10) 0.041(2) Uani 1 1 d .
C9 C 0.5907(12) 0.8743(10) 0.7723(10) 0.043(2) Uani 1 1 d .
H9 H 0.6270 0.9127 0.8423 0.051 Uiso 1 1 calc R
C1 C 1.0923(11) 0.5720(10) 0.7591(9) 0.034(2) Uani 1 1 d .
C7 C 0.8512(11) 0.6990(10) 0.7341(9) 0.035(2) Uani 1 1 d .
C5 C 1.1286(14) 0.6772(11) 0.9661(10) 0.048(3) Uani 1 1 d .
H5 H 1.0911 0.7430 1.0357 0.057 Uiso 1 1 calc R
C2 C 1.2373(13) 0.4732(11) 0.7539(10) 0.044(2) Uani 1 1 d .
H2 H 1.2713 0.4045 0.6869 0.053 Uiso 1 1 calc R
C3 C 1.3302(13) 0.4814(13) 0.8535(11) 0.052(3) Uani 1 1 d .
H3 H 1.4313 0.4186 0.8511 0.063 Uiso 1 1 calc R
C10 C 0.4359(13) 0.9300(10) 0.7407(10) 0.043(2) Uani 1 1 d .
C12 C 0.4816(12) 0.7655(11) 0.5630(10) 0.044(2) Uani 1 1 d .
H12 H 0.4479 0.7283 0.4911 0.053 Uiso 1 1 calc R

loop_
_atom_site_aniso_label
_atom_site_aniso_U_11
_atom_site_aniso_U_22
_atom_site_aniso_U_33
_atom_site_aniso_U_23
_atom_site_aniso_U_13
_atom_site_aniso_U_12
Cu1 0.0432(10) 0.0440(9) 0.0303(8) -0.0184(7) -0.0179(7) 0.0103(7)
Br1 0.0900(9) 0.0570(7) 0.0404(6) -0.0124(5) -0.0202(6) -0.0120(6)
Br2 0.0857(9) 0.0732(8) 0.0758(9) -0.0451(7) -0.0378(7) 0.0415(7)
O1 0.046(4) 0.046(4) 0.027(3) -0.015(3) -0.018(3) 0.004(3)
C4 0.056(7) 0.061(7) 0.040(6) -0.006(5) -0.026(5) -0.006(6)
C13 0.039(5) 0.051(6) 0.040(5) -0.022(5) -0.013(4) 0.011(5)
N1 0.045(4) 0.038(4) 0.026(4) -0.011(3) -0.012(3) 0.004(4)
C6 0.046(6) 0.036(5) 0.032(5) -0.006(4) -0.016(4) 0.001(4)
C8 0.042(5) 0.038(5) 0.035(5) -0.015(4) -0.016(4) 0.003(4)
N2 0.047(5) 0.061(6) 0.056(5) -0.018(5) -0.028(4) 0.020(4)
C11 0.045(6) 0.041(6) 0.040(5) 0.000(4) -0.020(5) 0.004(5)
C9 0.056(6) 0.045(5) 0.037(5) -0.023(4) -0.024(5) 0.013(5)
C1 0.036(5) 0.038(5) 0.032(5) -0.008(4) -0.016(4) 0.005(4)
C7 0.030(5) 0.045(5) 0.033(5) -0.011(4) -0.011(4) -0.003(4)
C5 0.062(7) 0.057(6) 0.034(5) -0.012(5) -0.024(5) -0.009(5)
C2 0.055(6) 0.046(6) 0.036(5) -0.015(4) -0.018(5) 0.008(5)
C3 0.047(6) 0.069(7) 0.042(6) -0.005(5) -0.021(5) 0.013(5)
C10 0.052(6) 0.034(5) 0.042(5) -0.011(4) -0.015(5) 0.009(5)
C12 0.052(6) 0.050(6) 0.041(6) -0.020(5) -0.025(5) 0.004(5)

loop_
_atom_type_symbol
_atom_type_description
_atom_type_scat_dispersion_real
_atom_type_scat_dispersion_imag
_atom_type_scat_source
C C 0.0033 0.0016 'International Tables Vol C Tables 4.2.6.8 and 6.1.1.4'
H H 0.0000 0.0000 'International Tables Vol C Tables 4.2.6.8 and 6.1.1.4'
N N 0.0061 0.0033 'International Tables Vol C Tables 4.2.6.8 and 6.1.1.4'
O O 0.0106 0.0060 'International Tables Vol C Tables 4.2.6.8 and 6.1.1.4'
Cu Cu 0.3201 1.2651 'International Tables Vol C Tables 4.2.6.8 and 6.1.1.4'
Br Br -0.2901 2.4595 'International Tables Vol C Tables 4.2.6.8 and 6.1.1.4'

loop_
_geom_angle_atom_site_label_1
_geom_angle_atom_site_label_2
_geom_angle_atom_site_label_3
_geom_angle
_geom_angle_site_symmetry_1
_geom_angle_site_symmetry_3
N1 Cu1 N1 180.000(1) . 2_766
N1 Cu1 Br1 89.9(2) . 2_766
N1 Cu1 Br1 90.1(2) 2_766 2_766
N1 Cu1 Br1 90.1(2) . .
N1 Cu1 Br1 89.9(2) 2_766 .
Br1 Cu1 Br1 180.0 2_766 .
C7 O1 C6 105.2(6) . .
C5 C4 C3 121.6(9) . .
C5 C4 H4 119.2 . .
C3 C4 H4 119.2 . .
C12 C13 C8 122.0(8) . .
C12 C13 H13 119.0 . .
C8 C13 H13 119.0 . .
C7 N1 C1 107.0(7) . .
C7 N1 Cu1 130.4(6) . .
C1 N1 Cu1 122.1(5) . .
C1 C6 C5 123.7(9) . .
C1 C6 O1 108.6(7) . .
C5 C6 O1 127.7(8) . .
C13 C8 C9 117.6(8) . .
C13 C8 C7 122.5(8) . .
C9 C8 C7 119.9(8) . .
C11 N2 H2A 120.0 . .
C11 N2 H2B 120.0 . .
H2A N2 H2B 120.0 . .
N2 C11 C12 122.0(9) . .
N2 C11 C10 122.6(9) . .
C12 C11 C10 115.4(8) . .
C10 C9 C8 119.7(8) . .
C10 C9 H9 120.1 . .
C8 C9 H9 120.1 . .
C6 C1 C2 120.8(8) . .
C6 C1 N1 106.6(7) . .
C2 C1 N1 132.6(8) . .
N1 C7 O1 112.6(7) . .
N1 C7 C8 130.5(8) . .
O1 C7 C8 116.8(7) . .
C6 C5 C4 115.1(9) . .
C6 C5 H5 122.4 . .
C4 C5 H5 122.4 . .
C3 C2 C1 116.5(8) . .
C3 C2 H2 121.8 . .
C1 C2 H2 121.8 . .
C2 C3 C4 122.3(9) . .
C2 C3 H3 118.9 . .
C4 C3 H3 118.9 . .
C9 C10 C11 123.0(8) . .
C9 C10 Br2 118.1(7) . .
C11 C10 Br2 118.9(7) . .
C13 C12 C11 122.2(9) . .
C13 C12 H12 118.9 . .
C11 C12 H12 118.9 . .

loop_
_geom_bond_atom_site_label_1
_geom_bond_atom_site_label_2
_geom_bond_distance
_geom_bond_site_symmetry_2
Cu1 N1 1.983(7) .
Cu1 N1 1.983(7) 2_766
Cu1 Br1 2.4266(15) 2_766
Cu1 Br1 2.4266(15) .
Br2 C10 1.896(9) .
O1 C7 1.364(10) .
O1 C6 1.383(10) .
C4 C5 1.384(14) .
C4 C3 1.392(14) .
C4 H4 0.9300 .
C13 C12 1.358(13) .
C13 C8 1.387(12) .
C13 H13 0.9300 .
N1 C7 1.309(11) .
N1 C1 1.403(11) .
C6 C1 1.384(12) .
C6 C5 1.383(12) .
C8 C9 1.397(11) .
C8 C7 1.428(12) .
N2 C11 1.350(11) .
N2 H2A 0.8600 .
N2 H2B 0.8600 .
C11 C12 1.394(12) .
C11 C10 1.405(13) .
C9 C10 1.376(13) .
C9 H9 0.9300 .
C1 C2 1.375(12) .
C5 H5 0.9300 .
C2 C3 1.383(13) .
C2 H2 0.9300 .
C3 H3 0.9300 .
C12 H12 0.9300 .

loop_
_geom_torsion_atom_site_label_1
_geom_torsion_atom_site_label_2
_geom_torsion_atom_site_label_3
_geom_torsion_atom_site_label_4
_geom_torsion
_geom_torsion_site_symmetry_1
N1 Cu1 N1 C7 -176(100) 2_766
Br1 Cu1 N1 C7 76.0(8) 2_766
Br1 Cu1 N1 C7 -104.0(8) .
N1 Cu1 N1 C1 12(100) 2_766
Br1 Cu1 N1 C1 -96.0(7) 2_766
Br1 Cu1 N1 C1 84.0(7) .
C7 O1 C6 C1 -1.0(10) .
C7 O1 C6 C5 -179.3(10) .
C12 C13 C8 C9 2.0(15) .
C12 C13 C8 C7 -180.0(10) .
C13 C8 C9 C10 -0.2(15) .
C7 C8 C9 C10 -178.2(9) .
C5 C6 C1 C2 1.9(15) .
O1 C6 C1 C2 -176.5(8) .
C5 C6 C1 N1 179.4(9) .
O1 C6 C1 N1 1.0(10) .
C7 N1 C1 C6 -0.7(10) .
Cu1 N1 C1 C6 172.9(6) .
C7 N1 C1 C2 176.5(10) .
Cu1 N1 C1 C2 -10.0(14) .
C1 N1 C7 O1 0.1(10) .
Cu1 N1 C7 O1 -172.8(6) .
C1 N1 C7 C8 -176.4(10) .
Cu1 N1 C7 C8 10.7(15) .
C6 O1 C7 N1 0.5(10) .
C6 O1 C7 C8 177.6(8) .
C13 C8 C7 N1 4.1(16) .
C9 C8 C7 N1 -177.9(10) .
C13 C8 C7 O1 -172.3(9) .
C9 C8 C7 O1 5.7(13) .
C1 C6 C5 C4 0.0(15) .
O1 C6 C5 C4 178.1(9) .
C3 C4 C5 C6 -0.8(15) .
C6 C1 C2 C3 -2.9(14) .
N1 C1 C2 C3 -179.7(10) .
C1 C2 C3 C4 2.1(16) .
C5 C4 C3 C2 -0.3(17) .
C8 C9 C10 C11 -1.7(16) .
C8 C9 C10 Br2 177.1(7) .
N2 C11 C10 C9 179.3(10) .
C12 C11 C10 C9 1.7(15) .
N2 C11 C10 Br2 0.5(13) .
C12 C11 C10 Br2 -177.1(7) .
C8 C13 C12 C11 -2.0(16) .
N2 C11 C12 C13 -177.4(10) .
C10 C11 C12 C13 0.1(15) .
